data_4123665
loop_
_publ_author_name
'Masarwa, Ahmad'
'Weber, Manuel'
'Sarpong, Richmond'

_publ_section_title
;
 Selective C-C and C-h bond activation/cleavage of pinene derivatives:
 synthesis of enantiopure cyclohexenone scaffolds and mechanistic
 insights.
;
_journal_issue 19
_journal_name_full 'Journal of the American Chemical Society'
_journal_page_first 6327
_journal_page_last 6334
_journal_paper_doi 10.1021/jacs.5b02254
_journal_volume 137
_journal_year 2015
_chemical_absolute_configuration ad
_chemical_formula_sum 'C10 H16 O3'
_chemical_formula_weight 184.23
_chemical_name_common AM-I-116B
_chemical_name_systematic
; 
 sarpong79 
;
_space_group.centring_type P

_space_group_crystal_system monoclinic
_space_group_IT_number 4
_space_group_name_Hall 'P 2yb'
_space_group_name_H-M_alt 'P 1 21 1'
_symmetry_space_group_name_Hall 'P 2yb'
_symmetry_space_group_name_H-M 'P 1 21 1'
_atom_sites_solution_hydrogens geom
_atom_sites_solution_primary iterative
_atom_sites_solution_secondary difmap
_audit_creation_method SHELXL-2014
_cell_angle_alpha 90
_cell_angle_beta 93.316(2)
_cell_angle_gamma 90
_cell_formula_units_Z 4
_cell_length_a 6.9400(4)
_cell_length_b 12.1429(7)
_cell_length_c 11.5499(6)
_cell_measurement_reflns_used 9851
_cell_measurement_temperature 100(2)
_cell_measurement_theta_max 68.15
_cell_measurement_theta_min 3.83
_cell_volume 971.70(9)
_computing_cell_refinement 'Bruker SAINT'
_computing_data_collection 'Bruker APEX2'
_computing_data_reduction 'Bruker SAINT'
_computing_molecular_graphics ORTEP-32
_computing_publication_material WinGX
_computing_structure_refinement SHELXL-2014
_computing_structure_solution SHELXT
_diffrn_ambient_temperature 100(2)
_diffrn_detector_area_resol_mean 8.366
_diffrn_measured_fraction_theta_full 0.999
_diffrn_measured_fraction_theta_max 0.997
_diffrn_measurement_device_type 'Bruker APEX-II CCD'
_diffrn_measurement_method 'phi and omega scans'
_diffrn_radiation_type CuK\a
_diffrn_radiation_wavelength 1.54178
_diffrn_reflns_av_R_equivalents 0.0234
_diffrn_reflns_av_unetI/netI 0.0149
_diffrn_reflns_Laue_measured_fraction_full 0.999
_diffrn_reflns_Laue_measured_fraction_max 0.997
_diffrn_reflns_limit_h_max 8
_diffrn_reflns_limit_h_min -8
_diffrn_reflns_limit_k_max 14
_diffrn_reflns_limit_k_min -14
_diffrn_reflns_limit_l_max 13
_diffrn_reflns_limit_l_min -13
_diffrn_reflns_number 26879
_diffrn_reflns_point_group_measured_fraction_full 0.992
_diffrn_reflns_point_group_measured_fraction_max 0.987
_diffrn_reflns_theta_full 67.000
_diffrn_reflns_theta_max 68.277
_diffrn_reflns_theta_min 3.833
_diffrn_source 'microfocus rotating anode'
_exptl_absorpt_coefficient_mu 0.750
_exptl_absorpt_correction_T_max 0.929
_exptl_absorpt_correction_T_min 0.860
_exptl_absorpt_correction_type multi-scan
_exptl_absorpt_process_details SADABS
_exptl_crystal_colour colorless
_exptl_crystal_density_diffrn 1.259
_exptl_crystal_description prism
_exptl_crystal_F_000 400
_exptl_crystal_size_max 0.070
_exptl_crystal_size_mid 0.050
_exptl_crystal_size_min 0.050
_refine_diff_density_max 0.177
_refine_diff_density_min -0.177
_refine_diff_density_rms 0.034
_refine_ls_abs_structure_details
; 
 Flack x determined using 1644 quotients [(I+)-(I-)]/[(I+)+(I-)] 
 (Parsons, Flack and Wagner, Acta Cryst. B69 (2013) 249-259). 
;
_refine_ls_abs_structure_Flack 0.03(2)
_refine_ls_extinction_method none
_refine_ls_goodness_of_fit_ref 1.027
_refine_ls_hydrogen_treatment constr
_refine_ls_matrix_type full
_refine_ls_number_parameters 243
_refine_ls_number_reflns 3520
_refine_ls_number_restraints 1
_refine_ls_restrained_S_all 1.026
_refine_ls_R_factor_all 0.0256
_refine_ls_R_factor_gt 0.0254
_refine_ls_shift/su_max 0.000
_refine_ls_shift/su_mean 0.000
_refine_ls_structure_factor_coef Fsqd
_refine_ls_weighting_details 'w=1/[\s^2^(Fo^2^)+(0.0395P)^2^+0.2307P] where P=(Fo^2^+2Fc^2^)/3'
_refine_ls_weighting_scheme calc
_refine_ls_wR_factor_gt 0.0670
_refine_ls_wR_factor_ref 0.0672
_reflns_Friedel_coverage 0.884
_reflns_Friedel_fraction_full 0.985
_reflns_Friedel_fraction_max 0.976
_reflns_number_gt 3506
_reflns_number_total 3520
_reflns_threshold_expression 'I > 2\s(I)'
_cod_data_source_file ja5b02254_si_003.cif
_cod_data_source_block sarpong79
_cod_depositor_comments
;Adding full bibliography for 4123577--4123669.cif.

The following automatic conversions were performed:

'_space_group.centring_type' value 'primitive' was replaced with the
value 'P' as specified in the replacement file
'/home/antanas/src/cod-tools/trunk/data/replacement-values/replacement_values.lst'.

Automatic conversion script
Id: cif_fix_values 5642 2017-10-24 12:04:52Z antanas 
;
_cod_database_code 4123665
_shelx_space_group_comment
; 
The symmetry employed for this shelxl refinement is uniquely defined 
by the following loop, which should always be used as a source of 
symmetry information in preference to the above space-group names. 
They are only intended as comments. 
;
_shelx_estimated_absorpt_t_min 0.949
_shelx_estimated_absorpt_t_max 0.963
_shelxl_version_number 2014-1

loop_
_space_group_symop_operation_xyz
'x, y, z'
'-x, y+1/2, -z'

loop_
_atom_site_label
_atom_site_type_symbol
_atom_site_fract_x
_atom_site_fract_y
_atom_site_fract_z
_atom_site_U_iso_or_equiv
_atom_site_adp_type
_atom_site_occupancy
_atom_site_site_symmetry_order
_atom_site_calc_flag
_atom_site_refinement_flags_posn
_atom_site_refinement_flags_adp
C1 C -0.0956(2) 0.92968(14) 0.99016(14) 0.0138(3) Uani 1 1 d . .
C2 C -0.0936(2) 1.05794(14) 0.97894(15) 0.0148(3) Uani 1 1 d . .
H2 H 0.0343 1.0905 0.9624 0.018 Uiso 1 1 calc R U
C3 C -0.1733(3) 1.09383(15) 1.09465(15) 0.0172(4) Uani 1 1 d . .
H3A H -0.0704 1.0958 1.1577 0.021 Uiso 1 1 calc R U
H3B H -0.2358 1.1670 1.0880 0.021 Uiso 1 1 calc R U
C4 C -0.3197(2) 1.00352(15) 1.11465(14) 0.0153(3) Uani 1 1 d . .
C5 C -0.3136(2) 0.92330(14) 1.01379(14) 0.0139(3) Uani 1 1 d . .
C6 C -0.4090(2) 0.99096(15) 0.91055(15) 0.0159(3) Uani 1 1 d . .
H6 H -0.4325 0.9420 0.8415 0.019 Uiso 1 1 calc R U
C7 C -0.2562(2) 1.07885(14) 0.88472(15) 0.0169(4) Uani 1 1 d . .
H7A H -0.2090 1.0689 0.8061 0.020 Uiso 1 1 calc R U
H7B H -0.3094 1.1541 0.8912 0.020 Uiso 1 1 calc R U
C8 C 0.0342(3) 0.88393(15) 1.09106(15) 0.0176(4) Uani 1 1 d . .
H8A H 0.1650 0.9136 1.0868 0.026 Uiso 1 1 calc R U
H8B H 0.0384 0.8034 1.0859 0.026 Uiso 1 1 calc R U
H8C H -0.0178 0.9055 1.1648 0.026 Uiso 1 1 calc R U
C9 C -0.0475(2) 0.86953(15) 0.87925(15) 0.0152(3) Uani 1 1 d . .
H9A H -0.0801 0.7904 0.8854 0.018 Uiso 1 1 calc R U
H9B H -0.1237 0.9008 0.8120 0.018 Uiso 1 1 calc R U
C10 C -0.4040(3) 0.81249(15) 1.03452(17) 0.0203(4) Uani 1 1 d . .
H10A H -0.3356 0.7766 1.1008 0.030 Uiso 1 1 calc R U
H10B H -0.3953 0.7665 0.9653 0.030 Uiso 1 1 calc R U
H10C H -0.5399 0.8225 1.0509 0.030 Uiso 1 1 calc R U
C11 C 0.2669(3) 1.09927(15) 0.44914(15) 0.0170(4) Uani 1 1 d . .
C12 C 0.2157(2) 0.99394(16) 0.37770(14) 0.0170(3) Uani 1 1 d . .
H12 H 0.2344 1.0005 0.2928 0.020 Uiso 1 1 calc R U
C13 C 0.0066(3) 0.97159(17) 0.40832(16) 0.0235(4) Uani 1 1 d . .
H13A H -0.0862 1.0161 0.3597 0.028 Uiso 1 1 calc R U
H13B H -0.0267 0.8926 0.3995 0.028 Uiso 1 1 calc R U
C14 C 0.0107(3) 1.00721(16) 0.53517(15) 0.0192(4) Uani 1 1 d . .
C15 C 0.2155(3) 1.04720(15) 0.56753(15) 0.0166(4) Uani 1 1 d . .
C16 C 0.3381(3) 0.94025(15) 0.57005(15) 0.0164(4) Uani 1 1 d . .
H16 H 0.4723 0.9562 0.6017 0.020 Uiso 1 1 calc R U
C17 C 0.3405(3) 0.90576(15) 0.44052(15) 0.0193(4) Uani 1 1 d . .
H17A H 0.4735 0.9062 0.4139 0.023 Uiso 1 1 calc R U
H17B H 0.2843 0.8315 0.4280 0.023 Uiso 1 1 calc R U
C18 C 0.1430(3) 1.19949(17) 0.41433(18) 0.0283(4) Uani 1 1 d . .
H18A H 0.0079 1.1843 0.4293 0.042 Uiso 1 1 calc R U
H18B H 0.1536 1.2147 0.3316 0.042 Uiso 1 1 calc R U
H18C H 0.1880 1.2636 0.4598 0.042 Uiso 1 1 calc R U
C19 C 0.4796(3) 1.13250(16) 0.44965(16) 0.0222(4) Uani 1 1 d . .
H19A H 0.5069 1.1884 0.5108 0.027 Uiso 1 1 calc R U
H19B H 0.5610 1.0673 0.4686 0.027 Uiso 1 1 calc R U
C20 C 0.2329(3) 1.11778(16) 0.67563(16) 0.0240(4) Uani 1 1 d . .
H20A H 0.3686 1.1371 0.6929 0.036 Uiso 1 1 calc R U
H20B H 0.1844 1.0768 0.7410 0.036 Uiso 1 1 calc R U
H20C H 0.1569 1.1852 0.6630 0.036 Uiso 1 1 calc R U
O1 O -0.42092(18) 0.99642(12) 1.19650(11) 0.0218(3) Uani 1 1 d . .
O2 O -0.58446(17) 1.04065(11) 0.93935(11) 0.0205(3) Uani 1 1 d . .
H2A H -0.6759 0.9964 0.9254 0.031 Uiso 1 1 calc R U
O3 O 0.15409(17) 0.88211(11) 0.86364(11) 0.0189(3) Uani 1 1 d . .
H3 H 0.1736 0.8794 0.7926 0.028 Uiso 1 1 calc R U
O4 O -0.12360(19) 1.00503(13) 0.59715(12) 0.0276(3) Uani 1 1 d . .
O5 O 0.25006(18) 0.85998(10) 0.64087(11) 0.0188(3) Uani 1 1 d . .
H5 H 0.3220 0.8045 0.6482 0.028 Uiso 1 1 calc R U
O6 O 0.5295(2) 1.17637(11) 0.34028(12) 0.0258(3) Uani 1 1 d . .
H6A H 0.5476 1.1244 0.2941 0.039 Uiso 1 1 calc R U

loop_
_atom_site_aniso_label
_atom_site_aniso_U_11
_atom_site_aniso_U_22
_atom_site_aniso_U_33
_atom_site_aniso_U_23
_atom_site_aniso_U_13
_atom_site_aniso_U_12
C1 0.0120(8) 0.0150(8) 0.0145(8) -0.0013(6) 0.0025(6) -0.0004(6)
C2 0.0133(8) 0.0142(8) 0.0171(8) -0.0011(7) 0.0034(6) -0.0011(6)
C3 0.0169(8) 0.0157(8) 0.0189(8) -0.0040(7) 0.0021(7) -0.0009(7)
C4 0.0130(8) 0.0164(8) 0.0167(8) -0.0001(7) 0.0015(6) 0.0034(7)
C5 0.0117(8) 0.0135(8) 0.0168(8) -0.0010(6) 0.0029(6) 0.0005(6)
C6 0.0144(8) 0.0159(8) 0.0174(8) -0.0015(7) 0.0007(6) 0.0018(7)
C7 0.0165(8) 0.0153(8) 0.0192(8) 0.0017(6) 0.0035(7) 0.0016(7)
C8 0.0157(8) 0.0209(9) 0.0163(8) -0.0009(7) 0.0008(7) 0.0030(7)
C9 0.0129(8) 0.0167(8) 0.0162(8) -0.0023(7) 0.0028(6) 0.0003(7)
C10 0.0181(9) 0.0159(8) 0.0273(9) 0.0007(7) 0.0051(7) -0.0023(7)
C11 0.0199(9) 0.0176(9) 0.0138(8) 0.0009(7) 0.0037(6) 0.0021(7)
C12 0.0183(8) 0.0196(8) 0.0131(8) 0.0002(7) 0.0024(6) -0.0017(7)
C13 0.0185(9) 0.0350(11) 0.0170(9) 0.0022(7) 0.0011(7) -0.0041(8)
C14 0.0178(9) 0.0223(9) 0.0178(8) 0.0048(7) 0.0025(7) 0.0048(7)
C15 0.0188(9) 0.0171(8) 0.0141(8) 0.0013(7) 0.0027(6) 0.0032(7)
C16 0.0166(9) 0.0174(8) 0.0154(8) 0.0020(7) 0.0027(6) 0.0007(7)
C17 0.0226(9) 0.0182(9) 0.0176(9) -0.0011(7) 0.0066(7) 0.0018(7)
C18 0.0395(12) 0.0236(10) 0.0226(10) 0.0059(8) 0.0092(8) 0.0106(9)
C19 0.0257(10) 0.0214(9) 0.0198(9) 0.0001(7) 0.0039(7) -0.0075(8)
C20 0.0361(11) 0.0199(9) 0.0161(8) -0.0014(7) 0.0033(7) 0.0026(8)
O1 0.0222(6) 0.0252(6) 0.0188(6) -0.0009(6) 0.0083(5) 0.0006(6)
O2 0.0128(6) 0.0212(6) 0.0274(7) -0.0025(5) 0.0004(5) 0.0021(5)
O3 0.0147(6) 0.0253(7) 0.0171(6) -0.0031(5) 0.0054(5) -0.0002(5)
O4 0.0199(6) 0.0404(9) 0.0232(7) 0.0058(6) 0.0081(5) 0.0064(6)
O5 0.0218(6) 0.0160(6) 0.0193(6) 0.0030(5) 0.0068(5) 0.0027(5)
O6 0.0363(8) 0.0206(7) 0.0217(7) -0.0032(5) 0.0119(6) -0.0089(6)

loop_
_atom_type_symbol
_atom_type_description
_atom_type_scat_dispersion_real
_atom_type_scat_dispersion_imag
_atom_type_scat_source
C C 0.0181 0.0091 'International Tables Vol C Tables 4.2.6.8 and 6.1.1.4'
H H 0.0000 0.0000 'International Tables Vol C Tables 4.2.6.8 and 6.1.1.4'
O O 0.0492 0.0322 'International Tables Vol C Tables 4.2.6.8 and 6.1.1.4'

loop_
_geom_angle_atom_site_label_1
_geom_angle_atom_site_label_2
_geom_angle_atom_site_label_3
_geom_angle
C9 C1 C8 108.46(14)
C9 C1 C5 112.64(13)
C8 C1 C5 112.51(14)
C9 C1 C2 113.80(15)
C8 C1 C2 114.59(15)
C5 C1 C2 94.43(13)
C3 C2 C7 106.35(14)
C3 C2 C1 101.83(14)
C7 C2 C1 102.31(14)
C3 C2 H2 114.9
C7 C2 H2 114.9
C1 C2 H2 114.9
C4 C3 C2 101.80(14)
C4 C3 H3A 111.4
C2 C3 H3A 111.4
C4 C3 H3B 111.4
C2 C3 H3B 111.4
H3A C3 H3B 109.3
O1 C4 C5 126.47(16)
O1 C4 C3 126.26(16)
C5 C4 C3 107.27(14)
C10 C5 C4 114.77(15)
C10 C5 C1 119.34(14)
C4 C5 C1 99.96(13)
C10 C5 C6 115.32(15)
C4 C5 C6 102.61(13)
C1 C5 C6 102.33(13)
O2 C6 C7 111.12(14)
O2 C6 C5 112.14(14)
C7 C6 C5 104.18(13)
O2 C6 H6 109.8
C7 C6 H6 109.8
C5 C6 H6 109.8
C2 C7 C6 103.42(14)
C2 C7 H7A 111.1
C6 C7 H7A 111.1
C2 C7 H7B 111.1
C6 C7 H7B 111.1
H7A C7 H7B 109.0
C1 C8 H8A 109.5
C1 C8 H8B 109.5
H8A C8 H8B 109.5
C1 C8 H8C 109.5
H8A C8 H8C 109.5
H8B C8 H8C 109.5
O3 C9 C1 108.49(13)
O3 C9 H9A 110.0
C1 C9 H9A 110.0
O3 C9 H9B 110.0
C1 C9 H9B 110.0
H9A C9 H9B 108.4
C5 C10 H10A 109.5
C5 C10 H10B 109.5
H10A C10 H10B 109.5
C5 C10 H10C 109.5
H10A C10 H10C 109.5
H10B C10 H10C 109.5
C19 C11 C18 108.59(16)
C19 C11 C12 114.25(15)
C18 C11 C12 114.05(16)
C19 C11 C15 111.83(14)
C18 C11 C15 113.39(15)
C12 C11 C15 94.28(13)
C17 C12 C13 106.42(15)
C17 C12 C11 102.60(13)
C13 C12 C11 102.32(14)
C17 C12 H12 114.7
C13 C12 H12 114.7
C11 C12 H12 114.7
C14 C13 C12 101.85(14)
C14 C13 H13A 111.4
C12 C13 H13A 111.4
C14 C13 H13B 111.4
C12 C13 H13B 111.4
H13A C13 H13B 109.3
O4 C14 C13 126.20(17)
O4 C14 C15 126.92(17)
C13 C14 C15 106.88(14)
C20 C15 C14 114.24(15)
C20 C15 C16 116.16(14)
C14 C15 C16 103.88(15)
C20 C15 C11 118.70(16)
C14 C15 C11 99.82(13)
C16 C15 C11 101.63(13)
O5 C16 C15 109.20(14)
O5 C16 C17 113.27(14)
C15 C16 C17 104.12(14)
O5 C16 H16 110.0
C15 C16 H16 110.0
C17 C16 H16 110.0
C12 C17 C16 103.30(14)
C12 C17 H17A 111.1
C16 C17 H17A 111.1
C12 C17 H17B 111.1
C16 C17 H17B 111.1
H17A C17 H17B 109.1
C11 C18 H18A 109.5
C11 C18 H18B 109.5
H18A C18 H18B 109.5
C11 C18 H18C 109.5
H18A C18 H18C 109.5
H18B C18 H18C 109.5
O6 C19 C11 112.16(15)
O6 C19 H19A 109.2
C11 C19 H19A 109.2
O6 C19 H19B 109.2
C11 C19 H19B 109.2
H19A C19 H19B 107.9
C15 C20 H20A 109.5
C15 C20 H20B 109.5
H20A C20 H20B 109.5
C15 C20 H20C 109.5
H20A C20 H20C 109.5
H20B C20 H20C 109.5
C6 O2 H2A 109.5
C9 O3 H3 109.5
C16 O5 H5 109.5
C19 O6 H6A 109.5

loop_
_geom_bond_atom_site_label_1
_geom_bond_atom_site_label_2
_geom_bond_distance
C1 C9 1.528(2)
C1 C8 1.535(2)
C1 C5 1.555(2)
C1 C2 1.563(2)
C2 C3 1.539(2)
C2 C7 1.542(2)
C2 H2 1.0000
C3 C4 1.522(2)
C3 H3A 0.9900
C3 H3B 0.9900
C4 O1 1.213(2)
C4 C5 1.521(2)
C5 C10 1.510(2)
C5 C6 1.563(2)
C6 O2 1.416(2)
C6 C7 1.546(2)
C6 H6 1.0000
C7 H7A 0.9900
C7 H7B 0.9900
C8 H8A 0.9800
C8 H8B 0.9800
C8 H8C 0.9800
C9 O3 1.429(2)
C9 H9A 0.9900
C9 H9B 0.9900
C10 H10A 0.9800
C10 H10B 0.9800
C10 H10C 0.9800
C11 C19 1.529(3)
C11 C18 1.531(3)
C11 C12 1.552(2)
C11 C15 1.567(2)
C12 C17 1.533(3)
C12 C13 1.538(3)
C12 H12 1.0000
C13 C14 1.526(3)
C13 H13A 0.9900
C13 H13B 0.9900
C14 O4 1.208(2)
C14 C15 1.528(3)
C15 C20 1.513(2)
C15 C16 1.552(2)
C16 O5 1.432(2)
C16 C17 1.555(2)
C16 H16 1.0000
C17 H17A 0.9900
C17 H17B 0.9900
C18 H18A 0.9800
C18 H18B 0.9800
C18 H18C 0.9800
C19 O6 1.432(2)
C19 H19A 0.9900
C19 H19B 0.9900
C20 H20A 0.9800
C20 H20B 0.9800
C20 H20C 0.9800
O2 H2A 0.8400
O3 H3 0.8400
O5 H5 0.8400
O6 H6A 0.8400
